data_2020419
loop_
_publ_author_name
'Samigullin, Kamil'
'Soltani, Yashar'
'Lerner, Hans-Wolfram'
'Wagner, Matthias'
'Bolte, Michael'

_publ_section_title
;
 Conformational studies on heteroleptic trifluoromethyl-substituted
 phenylboranes
;
_journal_coeditor_code SK3617
_journal_issue 3
_journal_name_full 'Acta Crystallographica Section C'
_journal_page_first 189
_journal_page_last 197
_journal_paper_doi 10.1107/S2053229616002242
_journal_volume 72
_journal_year 2016
_chemical_formula_iupac 'C16 H6 B F13'
_chemical_formula_moiety 'C16 H6 B F13'
_chemical_formula_sum 'C16 H6 B F13'
_chemical_formula_weight 456.02
_chemical_name_systematic
;
Bis[2,6-bis(trifluoromethyl)phenyl]fluoroborane
;
_space_group_crystal_system monoclinic
_space_group_IT_number 14
_space_group_name_Hall '-P 2yn'
_space_group_name_H-M_alt 'P 1 21/n 1'
_symmetry_space_group_name_Hall '-P 2yn'
_symmetry_space_group_name_H-M 'P 1 21/n 1'
_atom_sites_solution_hydrogens geom
_audit_creation_method SHELXL-2014/6
_cell_angle_alpha 90
_cell_angle_beta 113.455(9)
_cell_angle_gamma 90
_cell_formula_units_Z 4
_cell_length_a 12.9807(15)
_cell_length_b 9.2709(9)
_cell_length_c 15.269(2)
_cell_measurement_reflns_used 9028
_cell_measurement_temperature 173(2)
_cell_measurement_theta_max 25.7
_cell_measurement_theta_min 3.5
_cell_volume 1685.7(4)
_computing_cell_refinement
;
X-AREA (Stoe & Cie, 2001)
;
_computing_data_collection
;
X-AREA (Stoe & Cie, 2001)
;
_computing_data_reduction
;
X-AREA (Stoe & Cie, 2001)
;
_computing_molecular_graphics
;
XP in SHELXTL-Plus (Sheldrick, 2008)
;
_computing_publication_material
;
SHELXL2014 (Sheldrick, 2015) and publCIF (Westrip, 2010)
;
_computing_structure_refinement
;
SHELXL2014 (Sheldrick, 2015)
;
_computing_structure_solution
;
SHELXS (Sheldrick, 2008)
;
_diffrn_ambient_temperature 173(2)
_diffrn_measured_fraction_theta_full 0.998
_diffrn_measured_fraction_theta_max 0.993
_diffrn_measurement_device_type 'Stoe IPDS II two-circle'
_diffrn_measurement_method \w
_diffrn_radiation_type MoK\a
_diffrn_radiation_wavelength 0.71073
_diffrn_reflns_av_R_equivalents 0.0859
_diffrn_reflns_limit_h_max 15
_diffrn_reflns_limit_h_min -15
_diffrn_reflns_limit_k_max 11
_diffrn_reflns_limit_k_min -11
_diffrn_reflns_limit_l_max 18
_diffrn_reflns_limit_l_min -18
_diffrn_reflns_number 20206
_diffrn_reflns_theta_full 25.000
_diffrn_reflns_theta_max 25.673
_diffrn_reflns_theta_min 3.443
_exptl_absorpt_coefficient_mu 0.205
_exptl_absorpt_correction_T_max 1.000
_exptl_absorpt_correction_T_min 0.360
_exptl_absorpt_correction_type multi-scan
_exptl_absorpt_process_details
;
(X-AREA; Stoe & Cie, 2001)
;
_exptl_crystal_colour colourless
_exptl_crystal_density_diffrn 1.797
_exptl_crystal_description plate
_exptl_crystal_F_000 896
_exptl_crystal_size_max 0.260
_exptl_crystal_size_mid 0.220
_exptl_crystal_size_min 0.060
_refine_diff_density_max 0.624
_refine_diff_density_min -0.418
_refine_ls_extinction_method none
_refine_ls_goodness_of_fit_ref 1.051
_refine_ls_hydrogen_treatment constr
_refine_ls_matrix_type full
_refine_ls_number_parameters 271
_refine_ls_number_reflns 3179
_refine_ls_number_restraints 0
_refine_ls_restrained_S_all 1.051
_refine_ls_R_factor_all 0.1056
_refine_ls_R_factor_gt 0.0607
_refine_ls_shift/su_max 0.000
_refine_ls_shift/su_mean 0.000
_refine_ls_structure_factor_coef Fsqd
_refine_ls_weighting_details 'w=1/[\s^2^(Fo^2^)+(0.0713P)^2^+0.2873P] where P=(Fo^2^+2Fc^2^)/3'
_refine_ls_weighting_scheme calc
_refine_ls_wR_factor_gt 0.1396
_refine_ls_wR_factor_ref 0.1548
_reflns_number_gt 1959
_reflns_number_total 3179
_reflns_threshold_expression 'I > 2\s(I)'
_cod_data_source_file sk3617sup1.cif
_cod_data_source_block V
_cod_depositor_comments 'Adding full bibliography for 2020415--2020419.cif.'
_cod_database_code 2020419
_cod_database_fobs_code 2020419
_shelx_space_group_comment
;
The symmetry employed for this shelxl refinement is uniquely defined
by the following loop, which should always be used as a source of
symmetry information in preference to the above space-group names.
They are only intended as comments.
;
_shelx_estimated_absorpt_t_min 0.949
_shelx_estimated_absorpt_t_max 0.988
_shelxl_version_number 2014/6

loop_
_space_group_symop_operation_xyz
'x, y, z'
'-x+1/2, y+1/2, -z+1/2'
'-x, -y, -z'
'x-1/2, -y-1/2, z-1/2'

loop_
_atom_site_type_symbol
_atom_site_label
_atom_site_fract_x
_atom_site_fract_y
_atom_site_fract_z
_atom_site_U_iso_or_equiv
_atom_site_adp_type
_atom_site_calc_flag
_atom_site_occupancy
B B1 0.2307(3) 0.2081(4) 0.5538(3) 0.0339(9) Uani d 1
F F1 0.13770(19) 0.1319(2) 0.51534(14) 0.0531(6) Uani d 1
C C1 0.2845(3) 0.2567(4) 0.4817(2) 0.0365(8) Uani d 1
C C2 0.3087(3) 0.4010(4) 0.4700(3) 0.0451(9) Uani d 1
C C3 0.3576(4) 0.4403(5) 0.4074(3) 0.0642(13) Uani d 1
H H3 0.3735 0.5389 0.4012 0.077 Uiso calc 1
C C4 0.3830(4) 0.3378(5) 0.3545(3) 0.0627(12) Uani d 1
H H4 0.4177 0.3648 0.3127 0.075 Uiso calc 1
C C5 0.3580(4) 0.1964(5) 0.3623(3) 0.0538(11) Uani d 1
H H5 0.3740 0.1254 0.3247 0.065 Uiso calc 1
C C6 0.3096(3) 0.1556(4) 0.4245(2) 0.0406(8) Uani d 1
C C7 0.2797(5) 0.5199(4) 0.5230(4) 0.0670(13) Uani d 1
F F71 0.1859(2) 0.4927(3) 0.5355(2) 0.0737(8) Uani d 1
F F72 0.3574(3) 0.5382(3) 0.6123(2) 0.0930(10) Uani d 1
F F73 0.2645(4) 0.6445(3) 0.4789(3) 0.1287(15) Uani d 1
C C8 0.2804(4) -0.0008(4) 0.4237(3) 0.0541(11) Uani d 1
F F81 0.2844(2) -0.0508(2) 0.50546(17) 0.0632(7) Uani d 1
F F82 0.3396(4) -0.0837(3) 0.3936(4) 0.1427(19) Uani d 1
F F83 0.1730(3) -0.0239(3) 0.36198(19) 0.0932(11) Uani d 1
C C11 0.2726(3) 0.2409(3) 0.6648(2) 0.0334(8) Uani d 1
C C12 0.3858(3) 0.2381(3) 0.7280(2) 0.0371(8) Uani d 1
C C13 0.4201(4) 0.2739(4) 0.8237(3) 0.0495(10) Uani d 1
H H13 0.4976 0.2704 0.8646 0.059 Uiso calc 1
C C14 0.3435(4) 0.3142(5) 0.8597(3) 0.0574(11) Uani d 1
H H14 0.3676 0.3416 0.9248 0.069 Uiso calc 1
C C15 0.2323(4) 0.3147(4) 0.8014(3) 0.0502(10) Uani d 1
H H15 0.1788 0.3406 0.8266 0.060 Uiso calc 1
C C16 0.1957(3) 0.2780(4) 0.7056(2) 0.0394(8) Uani d 1
C C17 0.4775(3) 0.1925(4) 0.6974(2) 0.0421(9) Uani d 1
F F171 0.44763(18) 0.0800(2) 0.63771(14) 0.0485(6) Uani d 1
F F172 0.5070(2) 0.2973(3) 0.65109(18) 0.0642(7) Uani d 1
F F173 0.57065(19) 0.1529(3) 0.77013(16) 0.0668(7) Uani d 1
C C18 0.0712(4) 0.2762(5) 0.6505(3) 0.0539(11) Uani d 1
F F181 0.0298(2) 0.1433(3) 0.6351(2) 0.0741(8) Uani d 1
F F182 0.0373(2) 0.3392(3) 0.56510(19) 0.0710(7) Uani d 1
F F183 0.0172(2) 0.3442(4) 0.6972(2) 0.1019(12) Uani d 1

loop_
_atom_site_aniso_label
_atom_site_aniso_U_11
_atom_site_aniso_U_22
_atom_site_aniso_U_33
_atom_site_aniso_U_12
_atom_site_aniso_U_13
_atom_site_aniso_U_23
B1 0.031(2) 0.0294(18) 0.042(2) 0.0002(16) 0.0151(17) -0.0012(16)
F1 0.0500(14) 0.0699(14) 0.0435(11) -0.0240(11) 0.0228(10) -0.0162(10)
C1 0.033(2) 0.0387(18) 0.0363(17) -0.0018(15) 0.0121(15) 0.0046(14)
C2 0.040(2) 0.0414(19) 0.050(2) -0.0018(17) 0.0140(17) 0.0133(16)
C3 0.058(3) 0.059(3) 0.073(3) -0.006(2) 0.023(2) 0.031(2)
C4 0.054(3) 0.089(3) 0.051(2) -0.004(2) 0.026(2) 0.029(2)
C5 0.050(3) 0.076(3) 0.041(2) -0.003(2) 0.0238(19) 0.0035(19)
C6 0.038(2) 0.049(2) 0.0374(18) -0.0037(17) 0.0171(16) 0.0017(15)
C7 0.072(4) 0.033(2) 0.094(4) -0.002(2) 0.031(3) 0.007(2)
F71 0.0656(19) 0.0477(13) 0.111(2) 0.0148(12) 0.0379(16) 0.0067(13)
F72 0.079(2) 0.0783(19) 0.114(2) -0.0132(16) 0.0311(19) -0.0457(17)
F73 0.203(4) 0.0365(14) 0.190(4) 0.0202(19) 0.124(3) 0.0377(19)
C8 0.058(3) 0.053(2) 0.070(3) -0.013(2) 0.046(2) -0.022(2)
F81 0.088(2) 0.0409(12) 0.0614(14) -0.0129(12) 0.0302(13) 0.0039(10)
F82 0.188(4) 0.0625(18) 0.277(5) -0.024(2) 0.198(4) -0.049(2)
F83 0.105(3) 0.105(2) 0.0619(16) -0.0611(19) 0.0256(16) -0.0251(15)
C11 0.034(2) 0.0275(16) 0.0402(18) 0.0001(14) 0.0164(16) -0.0004(13)
C12 0.036(2) 0.0351(17) 0.0373(18) -0.0017(15) 0.0115(16) -0.0017(14)
C13 0.044(2) 0.058(2) 0.039(2) -0.0015(19) 0.0084(18) -0.0091(17)
C14 0.067(3) 0.067(3) 0.037(2) 0.005(2) 0.019(2) -0.0115(18)
C15 0.057(3) 0.054(2) 0.046(2) 0.006(2) 0.027(2) -0.0083(17)
C16 0.042(2) 0.0368(19) 0.0412(19) 0.0023(15) 0.0182(17) -0.0034(14)
C17 0.035(2) 0.053(2) 0.0361(18) -0.0018(17) 0.0122(16) 0.0016(16)
F171 0.0401(13) 0.0557(13) 0.0512(12) 0.0069(10) 0.0196(10) -0.0053(10)
F172 0.0584(16) 0.0653(15) 0.0824(16) -0.0100(12) 0.0423(13) 0.0097(13)
F173 0.0353(13) 0.1022(19) 0.0528(14) 0.0135(13) 0.0070(11) 0.0029(12)
C18 0.045(3) 0.065(3) 0.057(2) 0.004(2) 0.025(2) -0.017(2)
F181 0.0511(16) 0.0867(19) 0.0935(19) -0.0241(14) 0.0383(14) -0.0148(15)
F182 0.0447(15) 0.0799(17) 0.0733(17) 0.0132(13) 0.0074(12) 0.0022(14)
F183 0.0522(18) 0.152(3) 0.106(2) 0.0179(18) 0.0365(16) -0.056(2)

loop_
_atom_type_symbol
_atom_type_description
_atom_type_scat_dispersion_real
_atom_type_scat_dispersion_imag
_atom_type_scat_source
C C 0.0033 0.0016 'International Tables Vol C Tables 4.2.6.8 and 6.1.1.4'
H H 0.0000 0.0000 'International Tables Vol C Tables 4.2.6.8 and 6.1.1.4'
B B 0.0013 0.0007 'International Tables Vol C Tables 4.2.6.8 and 6.1.1.4'
F F 0.0171 0.0103 'International Tables Vol C Tables 4.2.6.8 and 6.1.1.4'

loop_
_geom_angle_atom_site_label_1
_geom_angle_atom_site_label_2
_geom_angle_atom_site_label_3
_geom_angle
F1 B1 C1 114.9(3)
F1 B1 C11 116.2(3)
C1 B1 C11 128.9(3)
C2 C1 C6 116.0(3)
C2 C1 B1 122.8(3)
C6 C1 B1 121.2(3)
C3 C2 C1 121.6(4)
C3 C2 C7 117.3(4)
C1 C2 C7 121.0(3)
C4 C3 C2 120.4(4)
C4 C3 H3 119.8
C2 C3 H3 119.8
C5 C4 C3 119.5(4)
C5 C4 H4 120.2
C3 C4 H4 120.2
C4 C5 C6 120.7(4)
C4 C5 H5 119.7
C6 C5 H5 119.7
C5 C6 C1 121.7(3)
C5 C6 C8 116.2(3)
C1 C6 C8 122.1(3)
F73 C7 F71 106.4(4)
F73 C7 F72 108.0(4)
F71 C7 F72 103.8(4)
F73 C7 C2 112.8(4)
F71 C7 C2 112.3(4)
F72 C7 C2 113.0(4)
F82 C8 F81 108.8(4)
F82 C8 F83 104.6(4)
F81 C8 F83 104.3(3)
F82 C8 C6 113.2(3)
F81 C8 C6 114.8(3)
F83 C8 C6 110.3(4)
C12 C11 C16 115.6(3)
C12 C11 B1 123.4(3)
C16 C11 B1 121.0(3)
C13 C12 C11 121.9(3)
C13 C12 C17 115.7(3)
C11 C12 C17 122.4(3)
C14 C13 C12 120.7(4)
C14 C13 H13 119.7
C12 C13 H13 119.7
C15 C14 C13 119.3(4)
C15 C14 H14 120.4
C13 C14 H14 120.4
C14 C15 C16 121.2(4)
C14 C15 H15 119.4
C16 C15 H15 119.4
C15 C16 C11 121.2(3)
C15 C16 C18 115.8(3)
C11 C16 C18 123.0(3)
F173 C17 F171 106.0(3)
F173 C17 F172 106.5(3)
F171 C17 F172 105.8(3)
F173 C17 C12 112.9(3)
F171 C17 C12 112.4(3)
F172 C17 C12 112.8(3)
F181 C18 F182 106.3(3)
F181 C18 F183 105.7(4)
F182 C18 F183 106.0(4)
F181 C18 C16 112.4(3)
F182 C18 C16 114.0(4)
F183 C18 C16 111.9(3)

loop_
_geom_bond_atom_site_label_1
_geom_bond_atom_site_label_2
_geom_bond_distance
B1 F1 1.318(4)
B1 C1 1.586(5)
B1 C11 1.589(5)
C1 C2 1.402(5)
C1 C6 1.405(5)
C2 C3 1.390(6)
C2 C7 1.501(6)
C3 C4 1.369(7)
C3 H3 0.9500
C4 C5 1.367(6)
C4 H4 0.9500
C5 C6 1.383(5)
C5 H5 0.9500
C6 C8 1.497(5)
C7 F73 1.312(5)
C7 F71 1.330(6)
C7 F72 1.346(6)
C8 F82 1.294(5)
C8 F81 1.313(5)
C8 F83 1.353(5)
C11 C12 1.401(5)
C11 C16 1.413(5)
C12 C13 1.388(5)
C12 C17 1.501(5)
C13 C14 1.366(6)
C13 H13 0.9500
C14 C15 1.362(6)
C14 H14 0.9500
C15 C16 1.388(5)
C15 H15 0.9500
C16 C18 1.496(6)
C17 F173 1.327(4)
C17 F171 1.336(4)
C17 F172 1.345(4)
C18 F181 1.327(5)
C18 F182 1.334(5)
C18 F183 1.340(5)

loop_
_geom_torsion_atom_site_label_1
_geom_torsion_atom_site_label_2
_geom_torsion_atom_site_label_3
_geom_torsion_atom_site_label_4
_geom_torsion
F1 B1 C1 C2 125.1(4)
C11 B1 C1 C2 -53.8(5)
F1 B1 C1 C6 -54.2(4)
C11 B1 C1 C6 126.9(4)
C6 C1 C2 C3 -1.8(5)
B1 C1 C2 C3 178.9(4)
C6 C1 C2 C7 176.5(4)
B1 C1 C2 C7 -2.8(6)
C1 C2 C3 C4 0.4(6)
C7 C2 C3 C4 -178.0(4)
C2 C3 C4 C5 1.2(7)
C3 C4 C5 C6 -1.4(6)
C4 C5 C6 C1 0.0(6)
C4 C5 C6 C8 176.9(4)
C2 C1 C6 C5 1.6(5)
B1 C1 C6 C5 -179.1(3)
C2 C1 C6 C8 -175.2(4)
B1 C1 C6 C8 4.1(5)
C3 C2 C7 F73 24.3(6)
C1 C2 C7 F73 -154.1(4)
C3 C2 C7 F71 144.5(4)
C1 C2 C7 F71 -33.9(6)
C3 C2 C7 F72 -98.5(5)
C1 C2 C7 F72 83.1(5)
C5 C6 C8 F82 24.4(6)
C1 C6 C8 F82 -158.6(4)
C5 C6 C8 F81 150.2(4)
C1 C6 C8 F81 -32.8(6)
C5 C6 C8 F83 -92.4(4)
C1 C6 C8 F83 84.6(4)
F1 B1 C11 C12 140.5(3)
C1 B1 C11 C12 -40.6(5)
F1 B1 C11 C16 -40.7(4)
C1 B1 C11 C16 138.2(4)
C16 C11 C12 C13 -2.0(5)
B1 C11 C12 C13 176.9(3)
C16 C11 C12 C17 176.4(3)
B1 C11 C12 C17 -4.8(5)
C11 C12 C13 C14 -0.3(6)
C17 C12 C13 C14 -178.7(4)
C12 C13 C14 C15 2.0(6)
C13 C14 C15 C16 -1.4(6)
C14 C15 C16 C11 -1.0(6)
C14 C15 C16 C18 177.2(4)
C12 C11 C16 C15 2.6(5)
B1 C11 C16 C15 -176.3(3)
C12 C11 C16 C18 -175.5(3)
B1 C11 C16 C18 5.6(5)
C13 C12 C17 F173 18.7(5)
C11 C12 C17 F173 -159.8(3)
C13 C12 C17 F171 138.5(3)
C11 C12 C17 F171 -40.0(4)
C13 C12 C17 F172 -102.1(4)
C11 C12 C17 F172 79.5(4)
C15 C16 C18 F181 -103.4(4)
C11 C16 C18 F181 74.8(5)
C15 C16 C18 F182 135.5(4)
C11 C16 C18 F182 -46.3(5)
C15 C16 C18 F183 15.3(5)
C11 C16 C18 F183 -166.5(4)
